data_7716252
loop_
_publ_author_name
'Kao, Cheng-Po'
'Lee, Jhen-Yi'
'Tang, Min-Cheng'
'Lee, Hon Man'

_publ_section_title
;
 Design and synthesis of versatile ligand precursors based on phosphonium
 ylides for palladalactam formation and catalytic investigation.
;
_journal_issue 25
_journal_name_full 'Dalton transactions (Cambridge, England : 2003)'
_journal_page_first 10475
_journal_page_last 10485
_journal_paper_doi 10.1039/d4dt00862f
_journal_volume 53
_journal_year 2024
_chemical_formula_moiety 'C26 H39 Cl N O P Pd'
_chemical_formula_sum 'C26 H39 Cl N O P Pd'
_chemical_formula_weight 554.40
_space_group_crystal_system monoclinic
_space_group_IT_number 14
_space_group_name_Hall '-P 2yn'
_space_group_name_H-M_alt 'P 1 21/n 1'
_atom_sites_solution_hydrogens geom
_atom_sites_solution_primary iterative
_audit_creation_date 2022-04-29
_audit_creation_method
;
Olex2 1.5
(compiled 2022.04.07 svn.rca3783a0 for OlexSys, GUI svn.r6498)
;
_audit_update_record
;
2024-03-15 deposited with the CCDC.	2024-05-30 downloaded from the CCDC.
;
_cell_angle_alpha 90
_cell_angle_beta 103.5669(19)
_cell_angle_gamma 90
_cell_formula_units_Z 4
_cell_length_a 9.87687(19)
_cell_length_b 19.9674(4)
_cell_length_c 14.8230(3)
_cell_measurement_reflns_used 13593
_cell_measurement_temperature 99.99(10)
_cell_measurement_theta_max 74.9410
_cell_measurement_theta_min 3.0730
_cell_volume 2841.75(10)
_computing_cell_refinement 'CrysAlisPro 1.171.42.51a (Rigaku OD, 2022)'
_computing_data_collection 'CrysAlisPro 1.171.42.51a (Rigaku OD, 2022)'
_computing_data_reduction 'CrysAlisPro 1.171.42.51a (Rigaku OD, 2022)'
_computing_molecular_graphics 'Olex2 1.5 (Dolomanov et al., 2009)'
_computing_publication_material 'Olex2 1.5 (Dolomanov et al., 2009)'
_computing_structure_refinement 'SHELXL 2018/3 (Sheldrick, 2015)'
_computing_structure_solution 'olex2.solve 1.5 (Bourhis et al., 2015)'
_diffrn_ambient_environment N~2~
_diffrn_ambient_temperature 99.99(10)
_diffrn_detector 'Hybrid Pixel Array Detector'
_diffrn_detector_area_resol_mean 10.0000
_diffrn_detector_type 'HyPix-Arc 150'
_diffrn_measured_fraction_theta_full 1.000
_diffrn_measured_fraction_theta_max 1.000
_diffrn_measurement_details
;
List of Runs (angles in degrees, time in seconds):

  # Type    Start    End  Width  t~exp~   \w     \q     \k     \f   Frames
#--------------------------------------------------------------------------
  1  \w   -109.00 -37.00   0.50    0.16    --  -59.30 -15.00-150.00  144
  2  \w   -113.00 -55.00   0.50    0.16    --  -71.94 -15.00-180.00  116
  3  \w   -126.00 -45.00   0.50    0.16    --  -76.01 -15.00 -60.00  162
  4  \w    -81.00 -28.00   0.50    0.16    --  -76.01 111.00  60.00  106
  5  \w     29.00  57.00   0.50    0.16    --   76.52-111.00 -60.00   56
  6  \w     19.00  50.00   0.50    0.16    --   56.10 -95.00-180.00   62
  7  \w     37.00  62.00   0.50    0.16    --   84.37-111.00-120.00   50
  8  \w     48.00  83.00   0.50    0.16    --   76.52 -95.00 -90.00   70
  9  \w     43.00  68.00   0.50    0.16    --   84.37-111.00 -60.00   50
 10  \w     13.00  38.00   0.50    0.16    --   56.10 -95.00 -60.00   50
 11  \w     47.00  91.00   0.50    0.16    --   84.37 -95.00 -60.00   88
 12  \w     49.00  89.00   0.50    0.16    --   84.37 -95.00-180.00   80
 13  \w     37.00  80.00   0.50    0.16    --   76.52 -95.00   0.00   86
 14  \w     43.00  68.00   0.50    0.16    --   84.37 -90.00 -57.00   50
 15  \w     40.00  68.00   0.50    0.16    --   84.37-111.00  30.00   56
 16  \w     48.00  84.00   0.50    0.16    --   84.37 -95.00  30.00   72
 17  \w     34.00  59.00   0.50    0.16    --   76.52 -95.00  90.00   50
 18  \w     48.00  80.00   0.50    0.16    --   76.52 -95.00 120.00   64
 19  \w     37.00 101.00   0.50    0.16    --   56.10  15.00 120.00  128
 20  \w     49.00 132.00   0.50    0.16    --   84.37  15.00 -90.00  166
 21  \w     51.00  86.00   0.50    0.16    --   84.37  15.00-180.00   70
 22  \w     92.00 134.00   0.50    0.16    --   84.37  15.00-180.00   84
;
_diffrn_measurement_device 'four-circle diffractometer'
_diffrn_measurement_device_type 'XtaLAB Synergy R, DW system, HyPix-Arc 150'
_diffrn_measurement_method '\w scans'
_diffrn_orient_matrix_type 'CrysAlisPro convention (1999,Acta A55,543-557)'
_diffrn_orient_matrix_UB_11 0.0449166000
_diffrn_orient_matrix_UB_12 -0.0700912000
_diffrn_orient_matrix_UB_13 -0.0249277000
_diffrn_orient_matrix_UB_21 -0.1196102000
_diffrn_orient_matrix_UB_22 -0.0003682000
_diffrn_orient_matrix_UB_23 -0.0879849000
_diffrn_orient_matrix_UB_31 0.0970548000
_diffrn_orient_matrix_UB_32 0.0322541000
_diffrn_orient_matrix_UB_33 -0.0553972000
_diffrn_radiation_monochromator mirror
_diffrn_radiation_probe x-ray
_diffrn_radiation_type 'Cu K\a'
_diffrn_radiation_wavelength 1.54184
_diffrn_reflns_av_R_equivalents 0.0322
_diffrn_reflns_av_unetI/netI 0.0284
_diffrn_reflns_Laue_measured_fraction_full 1.000
_diffrn_reflns_Laue_measured_fraction_max 1.000
_diffrn_reflns_limit_h_max 11
_diffrn_reflns_limit_h_min -10
_diffrn_reflns_limit_k_max 23
_diffrn_reflns_limit_k_min -23
_diffrn_reflns_limit_l_max 16
_diffrn_reflns_limit_l_min -17
_diffrn_reflns_number 20020
_diffrn_reflns_point_group_measured_fraction_full 1.000
_diffrn_reflns_point_group_measured_fraction_max 1.000
_diffrn_reflns_theta_full 67.061
_diffrn_reflns_theta_max 67.061
_diffrn_reflns_theta_min 3.783
_diffrn_source 'Rotating-anode X-ray tube'
_diffrn_source_type 'Rigaku (Cu) X-ray Source'
_exptl_absorpt_coefficient_mu 6.779
_exptl_absorpt_correction_T_max 1.00000
_exptl_absorpt_correction_T_min 0.75806
_exptl_absorpt_correction_type multi-scan
_exptl_absorpt_process_details
;
CrysAlisPro 1.171.42.51a (Rigaku Oxford Diffraction, 2022)
Empirical absorption correction using spherical harmonics,
implemented in SCALE3 ABSPACK scaling algorithm.
;
_exptl_crystal_colour yellow
_exptl_crystal_colour_primary yellow
_exptl_crystal_density_diffrn 1.296
_exptl_crystal_description block
_exptl_crystal_F_000 1152
_exptl_crystal_size_max 0.07
_exptl_crystal_size_mid 0.05
_exptl_crystal_size_min 0.04
_refine_diff_density_max 1.079
_refine_diff_density_min -0.903
_refine_diff_density_rms 0.126
_refine_ls_extinction_coef 0.00076(19)
_refine_ls_extinction_expression Fc^*^=kFc[1+0.001xFc^2^\l^3^/sin(2\q)]^-1/4^
_refine_ls_extinction_method 'SHELXL-2018/3 (Sheldrick 2018)'
_refine_ls_goodness_of_fit_ref 0.884
_refine_ls_hydrogen_treatment constr
_refine_ls_matrix_type full
_refine_ls_number_parameters 281
_refine_ls_number_reflns 5079
_refine_ls_number_restraints 0
_refine_ls_restrained_S_all 0.884
_refine_ls_R_factor_all 0.0489
_refine_ls_R_factor_gt 0.0454
_refine_ls_shift/su_max 0.002
_refine_ls_shift/su_mean 0.000
_refine_ls_structure_factor_coef Fsqd
_refine_ls_weighting_details 'w=1/[\s^2^(Fo^2^)+(0.2000P)^2^] where P=(Fo^2^+2Fc^2^)/3'
_refine_ls_weighting_scheme calc
_refine_ls_wR_factor_gt 0.1899
_refine_ls_wR_factor_ref 0.1950
_reflns_Friedel_coverage 0.000
_reflns_number_gt 4619
_reflns_number_total 5079
_reflns_threshold_expression 'I > 2\s(I)'
_cod_data_source_file d4dt00862f2.cif
_cod_data_source_block 220443lt_auto
_cod_depositor_comments 'Adding full bibliography for 7716247--7716254.cif.'
_cod_original_cell_volume 2841.74(10)
_cod_database_code 7716252
_shelx_shelxl_version_number 2018/3
_shelx_space_group_comment
;
The symmetry employed for this shelxl refinement is uniquely defined
by the following loop, which should always be used as a source of
symmetry information in preference to the above space-group names.
They are only intended as comments.
;
_shelx_estimated_absorpt_t_max 0.773
_shelx_estimated_absorpt_t_min 0.648
_olex2_refinement_description
;
1. Fixed Uiso
 At 1.2 times of:
  All C(H) groups, All C(H,H) groups
2.a Ternary CH refined with riding coordinates:
 C1(H1), C8(H8), C12(H12), C18(H18)
2.b Secondary CH2 refined with riding coordinates:
 C2(H2A,H2B), C3(H3A,H3B), C4(H4A,H4B), C5(H5A,H5B), C6(H6A,H6B), C13(H13A,
 H13B), C14(H14A,H14B), C15(H15A,H15B), C16(H16A,H16B), C17(H17A,H17B),
 C19(H19A,H19B), C20(H20A,H20B), C21(H21A,H21B), C22(H22A,H22B), C23(H23A,H23B)
2.c Aromatic/amide H refined with riding coordinates:
 C26(H26), C27(H27), C28(H28), C29(H29), C30(H30)
;
_smtbx_masks_void_probe_radius 1.2
_smtbx_masks_void_truncation_radius 1.2
_olex2_submission_special_instructions 'No special instructions were received'
_oxdiff_exptl_absorpt_empirical_details
;
Empirical correction (ABSPACK) includes:
- Absorption correction using spherical harmonics
- Frame scaling
;
_oxdiff_exptl_absorpt_empirical_full_max 1.347
_oxdiff_exptl_absorpt_empirical_full_min 0.830

loop_
_space_group_symop_operation_xyz
'x, y, z'
'-x+1/2, y+1/2, -z+1/2'
'-x, -y, -z'
'x-1/2, -y-1/2, z-1/2'

loop_
_atom_site_label
_atom_site_type_symbol
_atom_site_fract_x
_atom_site_fract_y
_atom_site_fract_z
_atom_site_U_iso_or_equiv
_atom_site_adp_type
_atom_site_occupancy
_atom_site_site_symmetry_order
_atom_site_calc_flag
_atom_site_refinement_flags_posn
_atom_site_refinement_flags_adp
_atom_site_refinement_flags_occupancy
_atom_site_disorder_assembly
_atom_site_disorder_group
C1 C 0.3394(4) 0.5776(2) 0.7253(3) 0.0257(9) Uani 1 1 d . . . . .
H1 H 0.242596 0.560710 0.700005 0.031 Uiso 1 1 calc R U . . .
C2 C 0.3292(5) 0.6243(2) 0.8058(3) 0.0357(11) Uani 1 1 d . . . . .
H2A H 0.272935 0.664194 0.781574 0.043 Uiso 1 1 calc R U . . .
H2B H 0.423410 0.639462 0.838447 0.043 Uiso 1 1 calc R U . . .
C3 C 0.2607(6) 0.5861(3) 0.8736(3) 0.0389(11) Uani 1 1 d . . . . .
H3A H 0.255174 0.615561 0.926370 0.047 Uiso 1 1 calc R U . . .
H3B H 0.164722 0.573057 0.841590 0.047 Uiso 1 1 calc R U . . .
C4 C 0.3454(6) 0.5236(3) 0.9096(3) 0.0397(11) Uani 1 1 d . . . . .
H4A H 0.439349 0.537034 0.944997 0.048 Uiso 1 1 calc R U . . .
H4B H 0.299429 0.499022 0.952190 0.048 Uiso 1 1 calc R U . . .
C5 C 0.3586(6) 0.4786(3) 0.8315(4) 0.0444(13) Uani 1 1 d . . . . .
H5A H 0.265085 0.462457 0.798952 0.053 Uiso 1 1 calc R U . . .
H5B H 0.415715 0.439110 0.856687 0.053 Uiso 1 1 calc R U . . .
C6 C 0.4264(5) 0.5151(2) 0.7621(3) 0.0336(10) Uani 1 1 d . . . . .
H6A H 0.430761 0.484933 0.709899 0.040 Uiso 1 1 calc R U . . .
H6B H 0.522525 0.528553 0.793052 0.040 Uiso 1 1 calc R U . . .
C8 C 0.3542(4) 0.5588(3) 0.5345(3) 0.0269(9) Uani 1 1 d . . . . .
H8 H 0.406763 0.516306 0.553102 0.032 Uiso 1 1 calc R U . . .
C9 C 0.3749(5) 0.5839(2) 0.4396(3) 0.0279(9) Uani 1 1 d . . . . .
C12 C 0.2878(4) 0.6951(2) 0.6038(3) 0.0275(9) Uani 1 1 d . . . . .
H12 H 0.316352 0.723157 0.661005 0.033 Uiso 1 1 calc R U . . .
C13 C 0.1308(5) 0.6850(2) 0.5885(3) 0.0354(10) Uani 1 1 d . . . . .
H13A H 0.095208 0.660264 0.529894 0.042 Uiso 1 1 calc R U . . .
H13B H 0.110974 0.658017 0.639981 0.042 Uiso 1 1 calc R U . . .
C14 C 0.0571(5) 0.7525(3) 0.5841(4) 0.0423(12) Uani 1 1 d . . . . .
H14A H -0.044702 0.745124 0.572289 0.051 Uiso 1 1 calc R U . . .
H14B H 0.087443 0.775518 0.644634 0.051 Uiso 1 1 calc R U . . .
C15 C 0.0883(6) 0.7963(3) 0.5088(4) 0.0465(13) Uani 1 1 d . . . . .
H15A H 0.043714 0.840513 0.510499 0.056 Uiso 1 1 calc R U . . .
H15B H 0.047775 0.775708 0.447616 0.056 Uiso 1 1 calc R U . . .
C16 C 0.2427(6) 0.8059(3) 0.5191(4) 0.0478(13) Uani 1 1 d . . . . .
H16A H 0.281318 0.831904 0.576281 0.057 Uiso 1 1 calc R U . . .
H16B H 0.258624 0.831875 0.465668 0.057 Uiso 1 1 calc R U . . .
C17 C 0.3198(6) 0.7372(2) 0.5244(3) 0.0369(11) Uani 1 1 d . . . . .
H17A H 0.288615 0.712978 0.464834 0.044 Uiso 1 1 calc R U . . .
H17B H 0.421446 0.744707 0.535445 0.044 Uiso 1 1 calc R U . . .
C18 C 0.5753(5) 0.6425(2) 0.6507(3) 0.0293(9) Uani 1 1 d . . . . .
H18 H 0.584463 0.671561 0.597500 0.035 Uiso 1 1 calc R U . . .
C19 C 0.6196(5) 0.6862(3) 0.7384(3) 0.0366(11) Uani 1 1 d . . . . .
H19A H 0.557589 0.725626 0.733201 0.044 Uiso 1 1 calc R U . . .
H19B H 0.610972 0.660064 0.793576 0.044 Uiso 1 1 calc R U . . .
C20 C 0.7706(5) 0.7094(3) 0.7501(4) 0.0455(13) Uani 1 1 d . . . . .
H20A H 0.776706 0.739331 0.697963 0.055 Uiso 1 1 calc R U . . .
H20B H 0.799582 0.735233 0.808407 0.055 Uiso 1 1 calc R U . . .
C21 C 0.8688(5) 0.6506(3) 0.7525(4) 0.0433(12) Uani 1 1 d . . . . .
H21A H 0.964648 0.667439 0.757706 0.052 Uiso 1 1 calc R U . . .
H21B H 0.869044 0.622618 0.807654 0.052 Uiso 1 1 calc R U . . .
C22 C 0.8245(5) 0.6087(3) 0.6656(4) 0.0445(12) Uani 1 1 d . . . . .
H22A H 0.887375 0.569620 0.669863 0.053 Uiso 1 1 calc R U . . .
H22B H 0.833092 0.635649 0.611170 0.053 Uiso 1 1 calc R U . . .
C23 C 0.6741(5) 0.5841(3) 0.6516(4) 0.0402(11) Uani 1 1 d . . . . .
H23A H 0.646803 0.559444 0.592094 0.048 Uiso 1 1 calc R U . . .
H23B H 0.667510 0.552856 0.702234 0.048 Uiso 1 1 calc R U . . .
C25 C 0.2125(5) 0.5900(2) 0.2870(3) 0.0325(10) Uani 1 1 d . . . . .
C26 C 0.0805(6) 0.5705(4) 0.2372(4) 0.0609(18) Uani 1 1 d . . . . .
H26 H 0.015474 0.554028 0.269887 0.073 Uiso 1 1 calc R U . . .
C27 C 0.0419(6) 0.5745(4) 0.1417(4) 0.0611(17) Uani 1 1 d . . . . .
H27 H -0.047862 0.559970 0.109243 0.073 Uiso 1 1 calc R U . . .
C28 C 0.1339(6) 0.5996(3) 0.0941(4) 0.0528(15) Uani 1 1 d . . . . .
H28 H 0.107193 0.604195 0.028491 0.063 Uiso 1 1 calc R U . . .
C29 C 0.2656(6) 0.6182(3) 0.1420(4) 0.0482(13) Uani 1 1 d . . . . .
H29 H 0.329585 0.635199 0.108804 0.058 Uiso 1 1 calc R U . . .
C30 C 0.3061(6) 0.6125(3) 0.2370(4) 0.0428(12) Uani 1 1 d . . . . .
H30 H 0.398349 0.624077 0.268469 0.051 Uiso 1 1 calc R U . . .
Cl1 Cl 0.09064(11) 0.47968(6) 0.59867(7) 0.0336(3) Uani 1 1 d . . . . .
N1 N 0.2469(4) 0.5830(2) 0.3850(2) 0.0303(8) Uani 1 1 d . . . . .
O1 O 0.4891(3) 0.59470(18) 0.4230(2) 0.0366(7) Uani 1 1 d . . . . .
P1 P 0.38972(11) 0.61803(5) 0.62762(7) 0.0249(3) Uani 1 1 d . . . . .
Pd1 Pd 0.15080(3) 0.53947(2) 0.47726(2) 0.02801(17) Uani 1 1 d . . . . .

loop_
_atom_site_aniso_label
_atom_site_aniso_U_11
_atom_site_aniso_U_22
_atom_site_aniso_U_33
_atom_site_aniso_U_23
_atom_site_aniso_U_13
_atom_site_aniso_U_12
C1 0.025(2) 0.032(2) 0.021(2) 0.0003(17) 0.0076(16) -0.0003(17)
C2 0.048(3) 0.037(3) 0.025(2) 0.0002(19) 0.014(2) 0.003(2)
C3 0.048(3) 0.049(3) 0.023(2) 0.003(2) 0.013(2) 0.001(2)
C4 0.045(3) 0.050(3) 0.026(2) 0.008(2) 0.012(2) -0.004(2)
C5 0.062(4) 0.038(3) 0.032(3) 0.011(2) 0.009(2) 0.004(2)
C6 0.039(3) 0.034(2) 0.029(2) 0.0038(19) 0.0111(19) 0.006(2)
C8 0.026(2) 0.031(2) 0.024(2) -0.0008(18) 0.0045(17) 0.0028(16)
C9 0.032(2) 0.026(2) 0.027(2) -0.0032(17) 0.0124(17) 0.0056(17)
C12 0.029(2) 0.028(2) 0.026(2) 0.0000(16) 0.0082(17) 0.0035(17)
C13 0.029(2) 0.041(3) 0.038(3) 0.002(2) 0.0097(19) 0.0053(19)
C14 0.038(3) 0.045(3) 0.046(3) 0.005(2) 0.013(2) 0.016(2)
C15 0.063(3) 0.039(3) 0.035(3) 0.007(2) 0.005(2) 0.019(2)
C16 0.070(4) 0.037(3) 0.039(3) 0.009(2) 0.019(3) 0.013(3)
C17 0.050(3) 0.035(3) 0.032(2) 0.0072(18) 0.021(2) 0.006(2)
C18 0.028(2) 0.034(2) 0.027(2) -0.0037(18) 0.0096(17) -0.0028(18)
C19 0.029(2) 0.045(3) 0.037(3) -0.011(2) 0.0111(19) -0.002(2)
C20 0.036(3) 0.055(3) 0.045(3) -0.023(3) 0.009(2) -0.019(2)
C21 0.026(2) 0.062(3) 0.044(3) -0.009(2) 0.011(2) 0.000(2)
C22 0.034(3) 0.056(3) 0.045(3) -0.015(2) 0.012(2) -0.006(2)
C23 0.033(3) 0.041(3) 0.045(3) -0.012(2) 0.007(2) -0.002(2)
C25 0.043(3) 0.034(2) 0.025(2) 0.0060(18) 0.016(2) 0.0058(19)
C26 0.037(3) 0.113(6) 0.037(3) 0.014(3) 0.018(2) -0.010(3)
C27 0.047(3) 0.103(5) 0.032(3) 0.016(3) 0.007(2) -0.009(3)
C28 0.045(3) 0.085(4) 0.030(3) 0.013(3) 0.011(2) 0.004(3)
C29 0.050(3) 0.068(4) 0.031(3) 0.011(2) 0.018(2) -0.004(3)
C30 0.046(3) 0.050(3) 0.031(3) 0.003(2) 0.006(2) -0.011(2)
Cl1 0.0316(6) 0.0430(6) 0.0254(5) 0.0034(4) 0.0052(4) -0.0044(5)
N1 0.0289(19) 0.041(2) 0.0233(18) 0.0029(15) 0.0110(15) 0.0028(16)
O1 0.0320(17) 0.050(2) 0.0309(17) -0.0023(14) 0.0137(13) -0.0061(14)
P1 0.0268(6) 0.0282(5) 0.0203(5) -0.0013(4) 0.0068(4) 0.0018(4)
Pd1 0.0280(3) 0.0347(3) 0.0221(3) -0.00052(11) 0.00751(17) -0.00108(11)

loop_
_atom_type_symbol
_atom_type_description
_atom_type_scat_dispersion_real
_atom_type_scat_dispersion_imag
_atom_type_scat_source
C C 0.0181 0.0091 'International Tables Vol C Tables 4.2.6.8 and 6.1.1.4'
H H 0.0000 0.0000 'International Tables Vol C Tables 4.2.6.8 and 6.1.1.4'
Cl Cl 0.3639 0.7018 'International Tables Vol C Tables 4.2.6.8 and 6.1.1.4'
N N 0.0311 0.0180 'International Tables Vol C Tables 4.2.6.8 and 6.1.1.4'
O O 0.0492 0.0322 'International Tables Vol C Tables 4.2.6.8 and 6.1.1.4'
P P 0.2955 0.4335 'International Tables Vol C Tables 4.2.6.8 and 6.1.1.4'
Pd Pd 0.1215 3.9337 'International Tables Vol C Tables 4.2.6.8 and 6.1.1.4'

loop_
_geom_angle_atom_site_label_1
_geom_angle_atom_site_label_2
_geom_angle_atom_site_label_3
_geom_angle
_geom_angle_site_symmetry_1
_geom_angle_site_symmetry_3
_geom_angle_publ_flag
C2 C1 H1 105.4 . . ?
C2 C1 C6 110.5(4) . . ?
C2 C1 P1 115.3(3) . . ?
C6 C1 H1 105.4 . . ?
C6 C1 P1 114.0(3) . . ?
P1 C1 H1 105.4 . . ?
C1 C2 H2A 109.9 . . ?
C1 C2 H2B 109.9 . . ?
C1 C2 C3 109.0(4) . . ?
H2A C2 H2B 108.3 . . ?
C3 C2 H2A 109.9 . . ?
C3 C2 H2B 109.9 . . ?
C2 C3 H3A 109.6 . . ?
C2 C3 H3B 109.6 . . ?
H3A C3 H3B 108.2 . . ?
C4 C3 C2 110.1(4) . . ?
C4 C3 H3A 109.6 . . ?
C4 C3 H3B 109.6 . . ?
C3 C4 H4A 109.4 . . ?
C3 C4 H4B 109.4 . . ?
H4A C4 H4B 108.0 . . ?
C5 C4 C3 111.2(4) . . ?
C5 C4 H4A 109.4 . . ?
C5 C4 H4B 109.4 . . ?
C4 C5 H5A 109.4 . . ?
C4 C5 H5B 109.4 . . ?
C4 C5 C6 111.3(4) . . ?
H5A C5 H5B 108.0 . . ?
C6 C5 H5A 109.4 . . ?
C6 C5 H5B 109.4 . . ?
C1 C6 H6A 109.9 . . ?
C1 C6 H6B 109.9 . . ?
C5 C6 C1 109.1(4) . . ?
C5 C6 H6A 109.9 . . ?
C5 C6 H6B 109.9 . . ?
H6A C6 H6B 108.3 . . ?
C9 C8 H8 110.7 . . ?
C9 C8 P1 116.3(3) . . ?
C9 C8 Pd1 90.6(3) . . ?
P1 C8 H8 110.7 . . ?
P1 C8 Pd1 116.5(2) . . ?
Pd1 C8 H8 110.7 . . ?
C8 C9 Pd1 52.2(2) . . ?
N1 C9 C8 103.8(3) . . ?
N1 C9 Pd1 51.9(2) . . ?
O1 C9 C8 124.2(4) . . ?
O1 C9 N1 131.7(4) . . ?
O1 C9 Pd1 169.8(3) . . ?
C13 C12 H12 105.9 . . ?
C13 C12 C17 110.0(4) . . ?
C13 C12 P1 114.3(3) . . ?
C17 C12 H12 105.9 . . ?
C17 C12 P1 113.9(3) . . ?
P1 C12 H12 105.9 . . ?
C12 C13 H13A 109.6 . . ?
C12 C13 H13B 109.6 . . ?
H13A C13 H13B 108.1 . . ?
C14 C13 C12 110.3(4) . . ?
C14 C13 H13A 109.6 . . ?
C14 C13 H13B 109.6 . . ?
C13 C14 H14A 109.3 . . ?
C13 C14 H14B 109.3 . . ?
H14A C14 H14B 108.0 . . ?
C15 C14 C13 111.5(4) . . ?
C15 C14 H14A 109.3 . . ?
C15 C14 H14B 109.3 . . ?
C14 C15 H15A 109.2 . . ?
C14 C15 H15B 109.2 . . ?
C14 C15 C16 112.1(4) . . ?
H15A C15 H15B 107.9 . . ?
C16 C15 H15A 109.2 . . ?
C16 C15 H15B 109.2 . . ?
C15 C16 H16A 109.4 . . ?
C15 C16 H16B 109.4 . . ?
C15 C16 C17 111.2(4) . . ?
H16A C16 H16B 108.0 . . ?
C17 C16 H16A 109.4 . . ?
C17 C16 H16B 109.4 . . ?
C12 C17 C16 109.4(4) . . ?
C12 C17 H17A 109.8 . . ?
C12 C17 H17B 109.8 . . ?
C16 C17 H17A 109.8 . . ?
C16 C17 H17B 109.8 . . ?
H17A C17 H17B 108.2 . . ?
C19 C18 H18 106.0 . . ?
C19 C18 P1 112.2(3) . . ?
C23 C18 H18 106.0 . . ?
C23 C18 C19 111.9(4) . . ?
C23 C18 P1 113.9(3) . . ?
P1 C18 H18 106.0 . . ?
C18 C19 H19A 109.7 . . ?
C18 C19 H19B 109.7 . . ?
H19A C19 H19B 108.2 . . ?
C20 C19 C18 110.0(4) . . ?
C20 C19 H19A 109.7 . . ?
C20 C19 H19B 109.7 . . ?
C19 C20 H20A 109.3 . . ?
C19 C20 H20B 109.3 . . ?
H20A C20 H20B 108.0 . . ?
C21 C20 C19 111.7(4) . . ?
C21 C20 H20A 109.3 . . ?
C21 C20 H20B 109.3 . . ?
C20 C21 H21A 109.5 . . ?
C20 C21 H21B 109.5 . . ?
H21A C21 H21B 108.1 . . ?
C22 C21 C20 110.6(4) . . ?
C22 C21 H21A 109.5 . . ?
C22 C21 H21B 109.5 . . ?
C21 C22 H22A 109.3 . . ?
C21 C22 H22B 109.3 . . ?
C21 C22 C23 111.8(4) . . ?
H22A C22 H22B 107.9 . . ?
C23 C22 H22A 109.3 . . ?
C23 C22 H22B 109.3 . . ?
C18 C23 C22 110.8(4) . . ?
C18 C23 H23A 109.5 . . ?
C18 C23 H23B 109.5 . . ?
C22 C23 H23A 109.5 . . ?
C22 C23 H23B 109.5 . . ?
H23A C23 H23B 108.1 . . ?
C26 C25 N1 119.0(4) . . ?
C30 C25 C26 117.6(4) . . ?
C30 C25 N1 123.3(4) . . ?
C25 C26 H26 119.1 . . ?
C27 C26 C25 121.8(5) . . ?
C27 C26 H26 119.1 . . ?
C26 C27 H27 120.2 . . ?
C28 C27 C26 119.6(6) . . ?
C28 C27 H27 120.2 . . ?
C27 C28 H28 120.3 . . ?
C27 C28 C29 119.5(5) . . ?
C29 C28 H28 120.3 . . ?
C28 C29 H29 119.4 . . ?
C30 C29 C28 121.2(5) . . ?
C30 C29 H29 119.4 . . ?
C25 C30 H30 119.9 . . ?
C29 C30 C25 120.3(5) . . ?
C29 C30 H30 119.9 . . ?
Pd1 Cl1 Pd1 97.06(4) . 3_566 ?
C9 N1 C25 125.9(4) . . ?
C9 N1 Pd1 97.1(3) . . ?
C25 N1 Pd1 133.8(3) . . ?
C1 P1 C12 106.58(19) . . ?
C1 P1 C18 114.4(2) . . ?
C8 P1 C1 106.2(2) . . ?
C8 P1 C12 114.1(2) . . ?
C8 P1 C18 108.89(19) . . ?
C12 P1 C18 106.9(2) . . ?
C8 Pd1 C9 37.21(15) . . ?
C8 Pd1 Cl1 100.38(13) . . ?
C8 Pd1 Cl1 176.67(13) . 3_566 ?
C8 Pd1 N1 68.07(16) . . ?
Cl1 Pd1 C9 136.78(10) . . ?
Cl1 Pd1 C9 139.56(10) 3_566 . ?
Cl1 Pd1 Cl1 82.94(4) . 3_566 ?
N1 Pd1 C9 31.01(14) . . ?
N1 Pd1 Cl1 108.66(11) . 3_566 ?
N1 Pd1 Cl1 166.95(11) . . ?

loop_
_geom_bond_atom_site_label_1
_geom_bond_atom_site_label_2
_geom_bond_distance
_geom_bond_site_symmetry_2
_geom_bond_publ_flag
C1 H1 1.0000 . ?
C1 C2 1.536(6) . ?
C1 C6 1.539(6) . ?
C1 P1 1.826(4) . ?
C2 H2A 0.9900 . ?
C2 H2B 0.9900 . ?
C2 C3 1.538(6) . ?
C3 H3A 0.9900 . ?
C3 H3B 0.9900 . ?
C3 C4 1.528(7) . ?
C4 H4A 0.9900 . ?
C4 H4B 0.9900 . ?
C4 C5 1.496(8) . ?
C5 H5A 0.9900 . ?
C5 H5B 0.9900 . ?
C5 C6 1.536(7) . ?
C6 H6A 0.9900 . ?
C6 H6B 0.9900 . ?
C8 H8 1.0000 . ?
C8 C9 1.551(6) . ?
C8 P1 1.788(5) . ?
C8 Pd1 2.026(4) . ?
C9 N1 1.331(6) . ?
C9 O1 1.229(5) . ?
C9 Pd1 2.565(4) . ?
C12 H12 1.0000 . ?
C12 C13 1.526(6) . ?
C12 C17 1.539(6) . ?
C12 P1 1.828(4) . ?
C13 H13A 0.9900 . ?
C13 H13B 0.9900 . ?
C13 C14 1.526(6) . ?
C14 H14A 0.9900 . ?
C14 H14B 0.9900 . ?
C14 C15 1.506(7) . ?
C15 H15A 0.9900 . ?
C15 H15B 0.9900 . ?
C15 C16 1.508(8) . ?
C16 H16A 0.9900 . ?
C16 H16B 0.9900 . ?
C16 C17 1.563(7) . ?
C17 H17A 0.9900 . ?
C17 H17B 0.9900 . ?
C18 H18 1.0000 . ?
C18 C19 1.542(6) . ?
C18 C23 1.519(7) . ?
C18 P1 1.850(4) . ?
C19 H19A 0.9900 . ?
C19 H19B 0.9900 . ?
C19 C20 1.532(6) . ?
C20 H20A 0.9900 . ?
C20 H20B 0.9900 . ?
C20 C21 1.517(8) . ?
C21 H21A 0.9900 . ?
C21 H21B 0.9900 . ?
C21 C22 1.513(7) . ?
C22 H22A 0.9900 . ?
C22 H22B 0.9900 . ?
C22 C23 1.531(7) . ?
C23 H23A 0.9900 . ?
C23 H23B 0.9900 . ?
C25 C26 1.395(8) . ?
C25 C30 1.388(7) . ?
C25 N1 1.419(5) . ?
C26 H26 0.9500 . ?
C26 C27 1.378(8) . ?
C27 H27 0.9500 . ?
C27 C28 1.371(8) . ?
C28 H28 0.9500 . ?
C28 C29 1.378(8) . ?
C29 H29 0.9500 . ?
C29 C30 1.375(7) . ?
C30 H30 0.9500 . ?
Cl1 Pd1 2.3491(11) . ?
Cl1 Pd1 2.4167(11) 3_566 ?
N1 Pd1 2.034(4) . ?

loop_
_geom_torsion_atom_site_label_1
_geom_torsion_atom_site_label_2
_geom_torsion_atom_site_label_3
_geom_torsion_atom_site_label_4
_geom_torsion
_geom_torsion_site_symmetry_1
_geom_torsion_site_symmetry_2
_geom_torsion_site_symmetry_3
_geom_torsion_site_symmetry_4
_geom_torsion_publ_flag
C1 C2 C3 C4 58.3(5) . . . . ?
C2 C1 C6 C5 58.4(5) . . . . ?
C2 C1 P1 C8 -166.6(3) . . . . ?
C2 C1 P1 C12 -44.6(4) . . . . ?
C2 C1 P1 C18 73.3(4) . . . . ?
C2 C3 C4 C5 -58.0(6) . . . . ?
C3 C4 C5 C6 57.7(6) . . . . ?
C4 C5 C6 C1 -57.4(6) . . . . ?
C6 C1 C2 C3 -59.4(5) . . . . ?
C6 C1 P1 C8 64.1(4) . . . . ?
C6 C1 P1 C12 -173.9(3) . . . . ?
C6 C1 P1 C18 -56.0(4) . . . . ?
C8 C9 N1 C25 -167.9(4) . . . . ?
C8 C9 N1 Pd1 -5.8(3) . . . . ?
C9 C8 P1 C1 174.3(3) . . . . ?
C9 C8 P1 C12 57.2(4) . . . . ?
C9 C8 P1 C18 -62.1(4) . . . . ?
C12 C13 C14 C15 57.3(6) . . . . ?
C13 C12 C17 C16 57.9(5) . . . . ?
C13 C12 P1 C1 -53.9(4) . . . . ?
C13 C12 P1 C8 62.9(4) . . . . ?
C13 C12 P1 C18 -176.6(3) . . . . ?
C13 C14 C15 C16 -55.4(6) . . . . ?
C14 C15 C16 C17 54.6(6) . . . . ?
C15 C16 C17 C12 -55.6(6) . . . . ?
C17 C12 C13 C14 -59.1(5) . . . . ?
C17 C12 P1 C1 178.4(3) . . . . ?
C17 C12 P1 C8 -64.7(4) . . . . ?
C17 C12 P1 C18 55.7(4) . . . . ?
C18 C19 C20 C21 -55.9(6) . . . . ?
C19 C18 C23 C22 -54.6(6) . . . . ?
C19 C18 P1 C1 -53.8(4) . . . . ?
C19 C18 P1 C8 -172.4(3) . . . . ?
C19 C18 P1 C12 64.0(4) . . . . ?
C19 C20 C21 C22 57.1(6) . . . . ?
C20 C21 C22 C23 -56.5(6) . . . . ?
C21 C22 C23 C18 55.4(6) . . . . ?
C23 C18 C19 C20 54.8(6) . . . . ?
C23 C18 P1 C1 74.7(4) . . . . ?
C23 C18 P1 C8 -43.9(4) . . . . ?
C23 C18 P1 C12 -167.6(3) . . . . ?
C25 C26 C27 C28 -1.4(12) . . . . ?
C26 C25 C30 C29 3.2(8) . . . . ?
C26 C25 N1 C9 163.0(5) . . . . ?
C26 C25 N1 Pd1 8.0(7) . . . . ?
C26 C27 C28 C29 2.4(11) . . . . ?
C27 C28 C29 C30 -0.6(10) . . . . ?
C28 C29 C30 C25 -2.3(9) . . . . ?
C30 C25 C26 C27 -1.3(10) . . . . ?
C30 C25 N1 C9 -13.9(7) . . . . ?
C30 C25 N1 Pd1 -168.9(4) . . . . ?
N1 C25 C26 C27 -178.4(6) . . . . ?
N1 C25 C30 C29 -179.9(5) . . . . ?
O1 C9 N1 C25 5.4(8) . . . . ?
O1 C9 N1 Pd1 167.5(5) . . . . ?
P1 C1 C2 C3 169.7(3) . . . . ?
P1 C1 C6 C5 -170.0(3) . . . . ?
P1 C8 C9 N1 -114.3(3) . . . . ?
P1 C8 C9 O1 71.7(5) . . . . ?
P1 C8 C9 Pd1 -120.1(3) . . . . ?
P1 C12 C13 C14 171.3(3) . . . . ?
P1 C12 C17 C16 -172.3(4) . . . . ?
P1 C18 C19 C20 -175.7(4) . . . . ?
P1 C18 C23 C22 176.8(3) . . . . ?
Pd1 C8 C9 N1 5.8(3) . . . . ?
Pd1 C8 C9 O1 -168.2(4) . . . . ?
Pd1 C8 P1 C1 69.3(3) . . . . ?
Pd1 C8 P1 C12 -47.8(3) . . . . ?
Pd1 C8 P1 C18 -167.1(2) . . . . ?
Pd1 C9 N1 C25 -162.1(5) . . . . ?

loop_
_smtbx_masks_void_nr
_smtbx_masks_void_average_x
_smtbx_masks_void_average_y
_smtbx_masks_void_average_z
_smtbx_masks_void_volume
_smtbx_masks_void_count_electrons
_smtbx_masks_void_content
1 -0.239 0.207 0.127 109.3 45.0 ?
2 0.261 0.293 0.627 109.3 47.5 ?
3 0.197 0.450 0.084 21.1 0.0 ?
4 -0.197 0.550 0.916 21.1 0.0 ?
5 -0.261 0.707 0.373 109.3 45.7 ?
6 0.239 0.793 0.873 109.3 48.1 ?
7 0.303 0.950 0.416 21.1 0.0 ?
8 0.697 0.050 0.584 21.1 0.0 ?
